data_2204926
loop_
_publ_author_name
'Mehmet Akkurt'
'Sevim T\"urktekin'
'Hasan K\"u\,c\"ukbay'
'\"Ulk\"u Y\?ilmaz'
'Orhan B\"uy\"ukg\"ung\"or'

_publ_section_title
;
 1-[2-(5-Nitro-1<i>H</i>-benzimidazol-1-yl)ethyl]morpholinium chloride
;
_journal_issue 1
_journal_name_full 'Acta Crystallographica Section E'
_journal_page_first o166
_journal_page_last o168
_journal_paper_doi 10.1107/S1600536804033240
_journal_volume 61
_journal_year 2005
_chemical_formula_iupac 'C13 H17 N4 O3 +, Cl -'
_chemical_formula_moiety 'C13 H17 N4 O3 +, Cl -'
_chemical_formula_sum 'C13 H17 Cl N4 O3'
_chemical_formula_weight 312.76
_chemical_name_systematic
;
1-[2-(5-Nitrobenzimidazol-1-yl)ethyl]morpholinium chloride
;
_space_group_IT_number 2
_symmetry_cell_setting triclinic
_symmetry_space_group_name_Hall '-P 1'
_symmetry_space_group_name_H-M 'P -1'
_atom_sites_solution_hydrogens geom
_atom_sites_solution_primary direct
_atom_sites_solution_secondary difmap
_cell_angle_alpha 83.607(6)
_cell_angle_beta 80.386(6)
_cell_angle_gamma 89.477(6)
_cell_formula_units_Z 2
_cell_length_a 7.0522(5)
_cell_length_b 9.9537(8)
_cell_length_c 9.9895(7)
_cell_measurement_reflns_used 23590
_cell_measurement_temperature 100
_cell_measurement_theta_max 29.30
_cell_measurement_theta_min 2.76
_cell_volume 687.04(9)
_computing_cell_refinement X-AREA
_computing_data_collection 'X-AREA (Stoe & Cie, 2002)'
_computing_data_reduction 'X-RED32 (Stoe & Cie, 2002)'
_computing_molecular_graphics 'ORTEP-3 (Farrugia, 1997)'
_computing_publication_material 'WinGX (Farrugia, 1999)'
_computing_structure_refinement 'SHELXL97 (Sheldrick, 1997)'
_computing_structure_solution 'SHELXS97 (Sheldrick, 1997)'
_diffrn_ambient_temperature 100
_diffrn_detector_area_resol_mean 6.67
_diffrn_measured_fraction_theta_full 0.996
_diffrn_measured_fraction_theta_max 0.996
_diffrn_measurement_device '2-circle goniometer'
_diffrn_measurement_device_type 'Stoe IPDS-II'
_diffrn_measurement_method '\w scans'
_diffrn_radiation_monochromator 'plane graphite'
_diffrn_radiation_type 'Mo K\a'
_diffrn_radiation_wavelength 0.71073
_diffrn_reflns_av_R_equivalents 0.0267
_diffrn_reflns_av_sigmaI/netI 0.0175
_diffrn_reflns_limit_h_max 9
_diffrn_reflns_limit_h_min -9
_diffrn_reflns_limit_k_max 13
_diffrn_reflns_limit_k_min -13
_diffrn_reflns_limit_l_max 13
_diffrn_reflns_limit_l_min -13
_diffrn_reflns_number 14617
_diffrn_reflns_reduction_process ' ?'
_diffrn_reflns_theta_full 29.13
_diffrn_reflns_theta_max 29.13
_diffrn_reflns_theta_min 2.76
_exptl_absorpt_coefficient_mu 0.295
_exptl_absorpt_correction_T_max 0.943
_exptl_absorpt_correction_T_min 0.935
_exptl_absorpt_correction_type integration
_exptl_absorpt_process_details '(X-RED32; Stoe & Cie, 2002)'
_exptl_crystal_colour colorless
_exptl_crystal_density_diffrn 1.512
_exptl_crystal_density_method 'Not Measured'
_exptl_crystal_description prism
_exptl_crystal_F_000 328
_exptl_crystal_size_max 0.230
_exptl_crystal_size_mid 0.217
_exptl_crystal_size_min 0.200
_refine_diff_density_max 0.421
_refine_diff_density_min -0.209
_refine_ls_extinction_method none
_refine_ls_goodness_of_fit_ref 1.056
_refine_ls_hydrogen_treatment refall
_refine_ls_matrix_type full
_refine_ls_number_parameters 258
_refine_ls_number_reflns 3692
_refine_ls_number_restraints 0
_refine_ls_restrained_S_all 1.056
_refine_ls_R_factor_all 0.0304
_refine_ls_R_factor_gt 0.0269
_refine_ls_shift/su_max 0.000
_refine_ls_shift/su_mean 0.000
_refine_ls_structure_factor_coef Fsqd
_refine_ls_weighting_details 'calc w = 1/[\s^2^(Fo^2^)+(0.0336P)^2^+0.269P] where P = (Fo^2^+2Fc^2^)/3'
_refine_ls_weighting_scheme calc
_refine_ls_wR_factor_gt 0.0678
_refine_ls_wR_factor_ref 0.0693
_reflns_number_gt 3381
_reflns_number_total 3692
_reflns_threshold_expression I>2\s(I)
_cod_data_source_file lh6336.cif
_cod_data_source_block I
_cod_depositor_comments
;
The following automatic conversions were performed:
'_symmetry_cell_setting' value 'Triclinic' changed to 'triclinic'
according to '/home/saulius/struct/CIF-dictionaries/cif_core.dic'
dictionary named 'cif_core.dic' version 2.4.1 from 2010-06-29.

Automatic conversion script
Id: cif_fix_enum 1527 2010-12-29 10:47:43Z saulius 

The following automatic conversions were performed:

'_symmetry_cell_setting' value 'Triclinic' changed to 'triclinic'
according to /home/saulius/struct/CIF-dictionaries/cif_core.dic
dictionary named 'cif_core.dic' version 2.4.1 from 2010-06-29.

Automatic conversion script
Id: cif_fix_values 1715 2011-07-08 13:25:40Z adriana 
;
_cod_database_code 2204926

loop_
_symmetry_equiv_pos_site_id
_symmetry_equiv_pos_as_xyz
1 x,y,z
2 -x,-y,-z

loop_
_atom_site_aniso_label
_atom_site_aniso_U_11
_atom_site_aniso_U_22
_atom_site_aniso_U_33
_atom_site_aniso_U_12
_atom_site_aniso_U_13
_atom_site_aniso_U_23
O1 0.0424(5) 0.0088(3) 0.0336(5) 0.0010(3) -0.0135(4) 0.0002(3)
O2 0.0343(5) 0.0182(4) 0.0240(4) 0.0029(3) -0.0134(3) -0.0083(3)
O3 0.0192(4) 0.0132(3) 0.0141(3) -0.0023(3) -0.0018(3) 0.0027(3)
N1 0.0139(4) 0.0127(4) 0.0127(4) -0.0009(3) -0.0010(3) -0.0020(3)
N2 0.0128(4) 0.0092(4) 0.0107(4) 0.0006(3) -0.0016(3) 0.0004(3)
N3 0.0164(4) 0.0107(4) 0.0194(4) 0.0000(3) -0.0023(3) -0.0023(3)
N4 0.0099(3) 0.0086(3) 0.0104(3) 0.0002(3) -0.0013(3) -0.0003(3)
C1 0.0100(4) 0.0121(4) 0.0109(4) -0.0008(3) -0.0005(3) -0.0008(3)
C2 0.0143(4) 0.0144(4) 0.0109(4) 0.0000(3) -0.0026(3) 0.0014(3)
C3 0.0148(4) 0.0119(4) 0.0144(4) 0.0009(3) -0.0021(3) 0.0023(3)
C4 0.0123(4) 0.0094(4) 0.0145(4) -0.0001(3) -0.0013(3) -0.0019(3)
C5 0.0105(4) 0.0118(4) 0.0109(4) 0.0003(3) -0.0014(3) -0.0004(3)
C6 0.0090(4) 0.0101(4) 0.0102(4) 0.0004(3) -0.0002(3) 0.0010(3)
C7 0.0138(4) 0.0114(4) 0.0136(4) -0.0004(3) -0.0003(3) -0.0023(3)
C8 0.0122(4) 0.0138(4) 0.0117(4) 0.0021(3) -0.0011(3) 0.0031(3)
C9 0.0119(4) 0.0106(4) 0.0110(4) 0.0014(3) -0.0016(3) 0.0017(3)
C10 0.0125(4) 0.0116(4) 0.0106(4) 0.0013(3) -0.0001(3) -0.0015(3)
C11 0.0145(4) 0.0146(4) 0.0116(4) -0.0001(3) -0.0026(3) 0.0002(3)
C12 0.0207(5) 0.0099(4) 0.0161(5) 0.0012(3) -0.0036(4) 0.0005(3)
C13 0.0196(5) 0.0082(4) 0.0137(4) -0.0013(3) -0.0041(4) -0.0010(3)
Cl1 0.01050(10) 0.01540(10) 0.01360(10) -0.00060(10) -0.00290(10) -0.00130(10)

loop_
_atom_site_label
_atom_site_fract_x
_atom_site_fract_y
_atom_site_fract_z
_atom_site_U_iso_or_equiv
_atom_site_thermal_displace_type
_atom_site_occupancy
_atom_site_type_symbol
O1 0.73019(14) -0.07010(8) 0.42335(10) 0.0276(3) Uani 1.000 O
O2 0.62749(13) 0.04722(8) 0.25601(9) 0.0241(3) Uani 1.000 O
O3 0.85763(11) 0.90840(7) -0.21328(8) 0.0159(2) Uani 1.000 O
N1 0.78503(12) 0.51776(8) 0.58133(9) 0.0132(2) Uani 1.000 N
N2 0.70521(12) 0.53469(8) 0.37100(8) 0.0111(2) Uani 1.000 N
N3 0.69205(13) 0.03821(9) 0.36281(9) 0.0155(2) Uani 1.000 N
N4 0.74863(11) 0.70253(8) 0.01066(8) 0.0097(2) Uani 1.000 N
C1 0.77324(13) 0.38996(10) 0.54127(10) 0.0112(2) Uani 1.000 C
C2 0.80100(14) 0.26446(10) 0.61276(10) 0.0134(2) Uani 1.000 C
C3 0.77557(14) 0.14967(10) 0.55176(10) 0.0140(2) Uani 1.000 C
C4 0.72227(13) 0.16227(9) 0.42217(10) 0.0121(2) Uani 1.000 C
C5 0.69425(13) 0.28445(10) 0.34640(10) 0.0112(2) Uani 1.000 C
C6 0.72237(13) 0.39783(9) 0.40996(9) 0.0101(2) Uani 1.000 C
C7 0.74371(14) 0.59865(10) 0.47766(10) 0.0131(2) Uani 1.000 C
C8 0.64118(14) 0.60099(10) 0.24937(10) 0.0130(2) Uani 1.000 C
C9 0.79803(14) 0.60362(9) 0.12404(10) 0.0114(2) Uani 1.000 C
C10 0.85402(14) 0.67119(10) -0.12549(10) 0.0118(2) Uani 1.000 C
C11 0.80831(14) 0.77585(10) -0.23740(10) 0.0136(2) Uani 1.000 C
C12 0.74573(15) 0.93997(10) -0.08845(11) 0.0157(3) Uani 1.000 C
C13 0.79196(15) 0.84529(10) 0.03084(10) 0.0137(3) Uani 1.000 C
Cl1 0.31412(3) 0.69009(2) 0.02117(2) 0.01310(10) Uani 1.000 Cl
H2 0.831(2) 0.2586(15) 0.7040(15) 0.018(3) Uiso 1.000 H
H3 0.790(2) 0.0606(16) 0.5972(16) 0.022(4) Uiso 1.000 H
H4 0.621(2) 0.6956(15) 0.0111(15) 0.022(4) Uiso 1.000 H
H5 0.661(2) 0.2889(14) 0.2591(15) 0.015(3) Uiso 1.000 H
H7 0.737(2) 0.6954(15) 0.4740(14) 0.016(3) Uiso 1.000 H
H8A 0.527(2) 0.5561(15) 0.2346(15) 0.019(3) Uiso 1.000 H
H8B 0.6072(19) 0.6899(14) 0.2691(14) 0.012(3) Uiso 1.000 H
H9A 0.8047(19) 0.5160(14) 0.0913(14) 0.013(3) Uiso 1.000 H
H9B 0.922(2) 0.6314(14) 0.1411(14) 0.012(3) Uiso 1.000 H
H10A 0.815(2) 0.5832(15) -0.1382(15) 0.018(3) Uiso 1.000 H
H10B 0.989(2) 0.6739(13) -0.1199(14) 0.012(3) Uiso 1.000 H
H11A 0.886(2) 0.7583(15) -0.3240(15) 0.020(3) Uiso 1.000 H
H11B 0.6719(19) 0.7723(14) -0.2430(13) 0.012(3) Uiso 1.000 H
H12A 0.775(2) 1.0293(15) -0.0755(15) 0.020(3) Uiso 1.000 H
H12B 0.608(2) 0.9332(14) -0.0911(14) 0.016(3) Uiso 1.000 H
H13A 0.714(2) 0.8655(14) 0.1152(14) 0.016(3) Uiso 1.000 H
H13B 0.928(2) 0.8499(14) 0.0364(14) 0.016(3) Uiso 1.000 H

loop_
_atom_type_symbol
_atom_type_description
_atom_type_scat_dispersion_real
_atom_type_scat_dispersion_imag
_atom_type_scat_source
O O 0.0106 0.0060 'International Tables Vol C Tables 4.2.6.8 and 6.1.1.4'
N N 0.0061 0.0033 'International Tables Vol C Tables 4.2.6.8 and 6.1.1.4'
Cl Cl 0.1484 0.1585 'International Tables Vol C Tables 4.2.6.8 and 6.1.1.4'
H H 0.0000 0.0000 'International Tables Vol C Tables 4.2.6.8 and 6.1.1.4'
C C 0.0033 0.0016 'International Tables Vol C Tables 4.2.6.8 and 6.1.1.4'

loop_
_geom_angle_atom_site_label_1
_geom_angle_atom_site_label_2
_geom_angle_atom_site_label_3
_geom_angle
_geom_angle_publ_flag
C11 O3 C12 109.12(8) yes
C1 N1 C7 104.00(8) yes
C6 N2 C7 105.88(8) yes
C6 N2 C8 128.79(8) yes
C7 N2 C8 125.08(8) yes
O1 N3 O2 123.14(9) yes
O1 N3 C4 118.49(9) yes
O2 N3 C4 118.36(9) yes
C9 N4 C10 111.11(7) yes
C9 N4 C13 111.83(7) yes
C10 N4 C13 109.43(7) yes
C13 N4 H4 107.9(10) no
C9 N4 H4 107.7(9) no
C10 N4 H4 108.8(9) no
N1 C1 C2 129.05(9) yes
N1 C1 C6 110.52(8) yes
C2 C1 C6 120.41(9) no
C1 C2 C3 118.15(9) no
C2 C3 C4 119.46(9) no
C3 C4 C5 124.68(9) no
N3 C4 C5 117.62(9) yes
N3 C4 C3 117.70(8) yes
C4 C5 C6 114.46(9) no
N2 C6 C1 104.95(8) yes
N2 C6 C5 132.20(9) yes
C1 C6 C5 122.83(9) no
N1 C7 N2 114.65(9) yes
N2 C8 C9 111.71(8) yes
N4 C9 C8 110.25(8) yes
N4 C10 C11 110.06(8) yes
O3 C11 C10 111.16(8) yes
O3 C12 C13 110.70(8) yes
N4 C13 C12 109.55(8) yes
C1 C2 H2 120.6(9) no
C3 C2 H2 121.2(9) no
C2 C3 H3 121.7(9) no
C4 C3 H3 118.9(9) no
C4 C5 H5 122.2(9) no
C6 C5 H5 123.3(9) no
N1 C7 H7 124.9(8) no
N2 C7 H7 120.5(8) no
N2 C8 H8A 109.5(9) no
N2 C8 H8B 105.8(8) no
C9 C8 H8A 110.7(9) no
C9 C8 H8B 110.9(8) no
H8A C8 H8B 108.0(12) no
N4 C9 H9A 106.8(8) no
N4 C9 H9B 106.4(8) no
C8 C9 H9A 109.1(8) no
C8 C9 H9B 113.0(8) no
H9A C9 H9B 111.1(12) no
N4 C10 H10A 107.2(9) no
N4 C10 H10B 106.3(8) no
C11 C10 H10A 111.6(9) no
C11 C10 H10B 110.5(8) no
H10A C10 H10B 111.1(12) no
O3 C11 H11A 106.8(9) no
O3 C11 H11B 109.3(8) no
C10 C11 H11A 108.9(9) no
C10 C11 H11B 110.1(8) no
H11A C11 H11B 110.5(11) no
O3 C12 H12A 108.5(9) no
O3 C12 H12B 111.0(8) no
C13 C12 H12A 109.0(9) no
C13 C12 H12B 108.8(8) no
H12A C12 H12B 108.8(12) no
N4 C13 H13A 107.8(8) no
N4 C13 H13B 107.1(8) no
C12 C13 H13A 110.7(8) no
C12 C13 H13B 110.8(8) no
H13A C13 H13B 110.9(12) no

loop_
_geom_bond_atom_site_label_1
_geom_bond_atom_site_label_2
_geom_bond_distance
_geom_bond_publ_flag
O1 N3 1.2265(13) yes
O2 N3 1.2222(13) yes
O3 C11 1.4237(12) yes
O3 C12 1.4250(13) yes
N1 C1 1.3826(13) yes
N1 C7 1.3102(13) yes
N2 C6 1.3844(12) yes
N2 C7 1.3657(13) yes
N2 C8 1.4543(13) yes
N3 C4 1.4601(13) yes
N4 C9 1.5002(12) yes
N4 C10 1.5007(13) yes
N4 C13 1.4985(13) yes
N4 H4 0.903(14) no
C1 C2 1.3973(14) no
C1 C6 1.4104(13) no
C2 C3 1.3800(14) no
C3 C4 1.3994(14) no
C4 C5 1.3898(14) no
C5 C6 1.3863(13) no
C8 C9 1.5239(14) no
C10 C11 1.5145(14) no
C12 C13 1.5128(15) no
C2 H2 0.965(15) no
C3 H3 0.963(16) no
C5 H5 0.937(15) no
C7 H7 0.961(15) no
C8 H8A 0.965(14) no
C8 H8B 0.948(14) no
C9 H9A 0.963(14) no
C9 H9B 0.967(14) no
C10 H10A 0.949(15) no
C10 H10B 0.964(14) no
C11 H11A 0.976(15) no
C11 H11B 0.974(14) no
C12 H12A 0.942(15) no
C12 H12B 0.979(14) no
C13 H13A 0.966(14) no
C13 H13B 0.972(14) no

loop_
_geom_contact_atom_site_label_1
_geom_contact_atom_site_label_2
_geom_contact_distance
_geom_contact_site_symmetry_2
_geom_contact_publ_flag
Cl1 N4 3.0517(9) . no
Cl1 C8 3.5457(11) . no
Cl1 C9 3.5562(10) 2_665 no
Cl1 H13B 3.131(14) 1_455 no
Cl1 H4 2.151(14) . no
Cl1 H8A 2.996(15) . no
Cl1 H10B 2.899(14) 1_455 no
Cl1 H5 2.760(15) 2_665 no
Cl1 H9B 2.862(14) 1_455 no
Cl1 H2 2.865(15) 2_666 no
Cl1 H12A 2.947(15) 2_675 no
Cl1 H9A 2.652(14) 2_665 no
Cl1 H10A 2.929(15) 2_665 no
O1 C7 3.2845(13) 1_545 no
O1 C4 3.3909(14) 2_656 no
O2 C13 3.2462(13) 1_545 no
O2 C12 3.3412(14) 2_665 no
O3 N4 2.8684(11) . no
O3 C3 3.2840(13) 1_564 no
O1 H7 2.334(15) 1_545 no
O1 H3 2.376(16) . no
O2 H13A 2.425(14) 1_545 no
O2 H5 2.424(14) . no
O2 H11B 2.770(14) 2_665 no
O2 H12B 2.519(14) 2_665 no
O3 H3 2.399(16) 1_564 no
N1 N1 3.2282(12) 2_766 no
N1 C1 3.2520(13) 2_766 no
N1 C8 3.3487(13) 2_666 no
N1 N2 2.2526(12) . no
N1 C11 3.3239(13) 1_556 no
N2 N1 2.2526(12) . no
N2 C1 3.4392(13) 2_666 no
N4 O3 2.8684(11) . no
N4 Cl1 3.0517(9) . no
N1 H11A 2.810(15) 1_556 no
N1 H8A 2.672(15) 2_666 no
C1 N2 3.4392(13) 2_666 no
C1 N1 3.2520(13) 2_766 no
C1 C8 3.3044(14) 2_666 no
C1 C7 3.3824(14) 2_766 no
C2 C8 3.5092(14) 2_666 no
C2 C7 3.4378(14) 2_766 no
C3 O3 3.2840(13) 1_546 no
C4 C11 3.5339(14) 2_765 no
C4 O1 3.3909(14) 2_656 no
C5 C11 3.5614(14) 2_765 no
C5 C7 3.5439(14) 2_666 no
C5 C10 3.5601(14) 2_765 no
C6 C7 3.2923(14) 2_666 no
C7 C1 3.3824(14) 2_766 no
C7 O1 3.2845(13) 1_565 no
C7 C6 3.2923(14) 2_666 no
C7 C5 3.5439(14) 2_666 no
C7 C2 3.4378(14) 2_766 no
C8 C1 3.3044(14) 2_666 no
C8 C2 3.5092(14) 2_666 no
C8 Cl1 3.5457(11) . no
C8 N1 3.3487(13) 2_666 no
C9 Cl1 3.5562(10) 2_665 no
C10 C5 3.5601(14) 2_765 no
C11 N1 3.3239(13) 1_554 no
C11 C5 3.5614(14) 2_765 no
C11 C4 3.5339(14) 2_765 no
C12 O2 3.3412(14) 2_665 no
C13 O2 3.2462(13) 1_565 no
C1 H8A 2.907(15) 2_666 no
C1 H8B 3.070(14) 2_666 no
C2 H8B 2.974(14) 2_666 no
C3 H11A 3.078(15) 2_765 no
C4 H11A 2.860(14) 2_765 no
C5 H11B 3.017(14) 2_665 no
C5 H10B 2.898(14) 2_765 no
C5 H11A 2.962(14) 2_765 no
C7 H11A 2.975(15) 1_556 no
C8 H13A 2.829(14) . no
C8 H5 3.100(14) . no
C10 H9A 3.071(14) 2_765 no
C13 H8B 2.817(14) . no
H2 Cl1 2.865(15) 2_666 no
H3 O3 2.399(16) 1_546 no
H3 O1 2.376(16) . no
H4 Cl1 2.151(14) . no
H4 H8A 2.49(2) . no
H4 H8B 2.56(2) . no
H4 H11B 2.535(19) . no
H4 H12B 2.48(2) . no
H5 H11B 2.47(2) 2_665 no
H5 O2 2.424(14) . no
H5 Cl1 2.760(15) 2_665 no
H5 C8 3.100(14) . no
H7 H11A 2.56(2) 1_556 no
H7 O1 2.334(15) 1_565 no
H7 H8B 2.38(2) . no
H8A Cl1 2.996(15) . no
H8A N1 2.672(15) 2_666 no
H8A C1 2.907(15) 2_666 no
H8A H4 2.49(2) . no
H8B H7 2.38(2) . no
H8B H13A 2.24(2) . no
H8B C13 2.817(14) . no
H8B H4 2.56(2) . no
H8B C2 2.974(14) 2_666 no
H8B C1 3.070(14) 2_666 no
H9A H10A 2.31(2) . no
H9A H10B 2.396(19) 2_765 no
H9A Cl1 2.652(14) 2_665 no
H9A C10 3.071(14) 2_765 no
H9B H10B 2.559(19) . no
H9B Cl1 2.862(14) 1_655 no
H9B H13B 2.30(2) . no
H10A H9A 2.31(2) . no
H10A Cl1 2.929(15) 2_665 no
H10B H9B 2.559(19) . no
H10B H13B 2.462(19) . no
H10B C5 2.898(14) 2_765 no
H10B Cl1 2.899(14) 1_655 no
H10B H9A 2.396(19) 2_765 no
H11A C4 2.860(14) 2_765 no
H11A C7 2.975(15) 1_554 no
H11A C5 2.962(14) 2_765 no
H11A N1 2.810(15) 1_554 no
H11A H7 2.56(2) 1_554 no
H11A C3 3.078(15) 2_765 no
H11B H12B 2.317(19) . no
H11B H4 2.535(19) . no
H11B C5 3.017(14) 2_665 no
H11B H5 2.47(2) 2_665 no
H11B O2 2.770(14) 2_665 no
H12A H13B 2.53(2) 2_775 no
H12A Cl1 2.947(15) 2_675 no
H12B H11B 2.317(19) . no
H12B H4 2.48(2) . no
H12B O2 2.519(14) 2_665 no
H13A O2 2.425(14) 1_565 no
H13A C8 2.829(14) . no
H13A H8B 2.24(2) . no
H13B H10B 2.462(19) . no
H13B H12A 2.53(2) 2_775 no
H13B Cl1 3.131(14) 1_655 no
H13B H9B 2.30(2) . no

loop_
_geom_hbond_atom_site_label_D
_geom_hbond_atom_site_label_H
_geom_hbond_atom_site_label_A
_geom_hbond_site_symmetry_A
_geom_hbond_distance_DH
_geom_hbond_distance_HA
_geom_hbond_distance_DA
_geom_hbond_angle_DHA
_geom_hbond_publ_flag
N4 H4 Cl1 . 0.903(14) 2.151(14) 3.0517(9) 176.0(12) yes
C3 H3 O3 1_546 0.963(16) 2.399(16) 3.2840(13) 152.6(13) yes
C5 H5 Cl1 2_665 0.937(15) 2.760(15) 3.6627(10) 162.1(12) yes
C7 H7 O1 1_565 0.961(15) 2.334(15) 3.2845(13) 169.9(12) yes
C9 H9A Cl1 2_665 0.963(14) 2.652(14) 3.5562(10) 156.6(11) yes
C12 H12B O2 2_665 0.979(14) 2.519(14) 3.3412(14) 141.5(11) yes
C13 H13A O2 1_565 0.966(14) 2.425(14) 3.2462(13) 142.6(11) yes

loop_
_geom_torsion_atom_site_label_1
_geom_torsion_atom_site_label_2
_geom_torsion_atom_site_label_3
_geom_torsion_atom_site_label_4
_geom_torsion
_geom_torsion_publ_flag
C12 O3 C11 C10 -62.09(10) no
C11 O3 C12 C13 63.17(10) no
C7 N1 C1 C2 -179.13(10) no
C7 N1 C1 C6 -0.28(11) no
C1 N1 C7 N2 -0.04(13) no
C7 N2 C6 C5 177.61(10) no
C8 N2 C6 C1 -174.79(9) no
C8 N2 C6 C5 3.31(17) no
C7 N2 C8 C9 108.94(10) no
C6 N2 C8 C9 -77.76(12) no
C7 N2 C6 C1 -0.49(10) no
C8 N2 C7 N1 174.93(9) no
C6 N2 C7 N1 0.35(12) no
O1 N3 C4 C5 174.53(10) no
O2 N3 C4 C5 -6.43(14) no
O1 N3 C4 C3 -6.06(14) no
O2 N3 C4 C3 172.98(9) no
C13 N4 C10 C11 -53.61(10) no
C9 N4 C10 C11 -177.59(8) no
C10 N4 C13 C12 54.58(10) no
C10 N4 C9 C8 -158.44(8) no
C13 N4 C9 C8 78.96(9) no
C9 N4 C13 C12 178.13(8) no
N1 C1 C6 N2 0.49(11) no
N1 C1 C6 C5 -177.83(9) no
N1 C1 C2 C3 178.18(10) no
C2 C1 C6 C5 1.13(15) no
C6 C1 C2 C3 -0.56(14) no
C2 C1 C6 N2 179.45(9) no
C1 C2 C3 C4 -0.39(14) no
C2 C3 C4 C5 0.90(15) no
C2 C3 C4 N3 -178.46(9) no
C3 C4 C5 C6 -0.38(14) no
N3 C4 C5 C6 178.99(8) no
C4 C5 C6 N2 -178.45(10) no
C4 C5 C6 C1 -0.64(14) no
N2 C8 C9 N4 -165.05(8) no
N4 C10 C11 O3 57.91(10) no
O3 C12 C13 N4 -59.99(11) no

loop_
_cod_related_entry_id
_cod_related_entry_database
_cod_related_entry_code
1 ChemSpider 21130068
